data_2206163
loop_
_publ_author_name
'Barys, Maciej'
'Ciunik, Zbigniew'

_publ_section_title
;
 <i>N</i>-[(<i>E</i>)-(2,4-Dinitrophenyl)methylene]aniline
;
_journal_issue 7
_journal_name_full 'Acta Crystallographica Section E'
_journal_page_first o1967
_journal_page_last o1969
_journal_paper_doi 10.1107/S1600536805016922
_journal_volume 61
_journal_year 2005
_chemical_formula_iupac 'C13 H9 N3 O4'
_chemical_formula_moiety 'C13 H9 N3 O4'
_chemical_formula_sum 'C13 H9 N3 O4'
_chemical_formula_weight 271.23
_chemical_name_systematic
;
N-[(1E)-(2,4-Dinitrophenyl)methylene]aniline
;
_space_group_IT_number 2
_symmetry_cell_setting triclinic
_symmetry_space_group_name_Hall '-P 1'
_symmetry_space_group_name_H-M 'P -1'
_atom_sites_solution_hydrogens geom
_atom_sites_solution_primary direct
_atom_sites_solution_secondary difmap
_cell_angle_alpha 90.867(10)
_cell_angle_beta 93.531(7)
_cell_angle_gamma 107.084(8)
_cell_formula_units_Z 4
_cell_length_a 7.5001(8)
_cell_length_b 11.9920(13)
_cell_length_c 14.1110(14)
_cell_measurement_reflns_used 3726
_cell_measurement_temperature 100(2)
_cell_measurement_theta_max 36.63
_cell_measurement_theta_min 3.10
_cell_volume 1210.1(2)
_computing_cell_refinement 'CrysAlis RED (Oxford Diffraction, 2001)'
_computing_data_collection 'CrysAlis CCD (Oxford Diffraction, 2001)'
_computing_data_reduction 'CrysAlis RED'
_computing_molecular_graphics 'SHELXTL-NT (Bruker, 1997)'
_computing_publication_material SHELXL97
_computing_structure_refinement 'SHELXL97 (Sheldrick, 1997)'
_computing_structure_solution 'SHELXS97 (Sheldrick, 1997)'
_diffrn_ambient_temperature 100
_diffrn_measured_fraction_theta_full 0.985
_diffrn_measured_fraction_theta_max 0.985
_diffrn_measurement_device_type 'Kuma KM-4-CCD \k-geometry'
_diffrn_measurement_method \w
_diffrn_radiation_monochromator graphite
_diffrn_radiation_type MoK\a
_diffrn_radiation_wavelength 0.71073
_diffrn_reflns_av_R_equivalents 0.0516
_diffrn_reflns_av_sigmaI/netI 0.0719
_diffrn_reflns_limit_h_max 9
_diffrn_reflns_limit_h_min -9
_diffrn_reflns_limit_k_max 15
_diffrn_reflns_limit_k_min -16
_diffrn_reflns_limit_l_max 18
_diffrn_reflns_limit_l_min -16
_diffrn_reflns_number 14484
_diffrn_reflns_theta_full 28.50
_diffrn_reflns_theta_max 28.50
_diffrn_reflns_theta_min 3.10
_diffrn_standards_decay_% 0
_diffrn_standards_number 0
_exptl_absorpt_coefficient_mu 0.114
_exptl_absorpt_correction_type none
_exptl_crystal_colour brown
_exptl_crystal_density_diffrn 1.489
_exptl_crystal_density_method 'not measured'
_exptl_crystal_description plates
_exptl_crystal_F_000 560
_exptl_crystal_size_max 0.3
_exptl_crystal_size_mid 0.2
_exptl_crystal_size_min 0.1
_refine_diff_density_max 0.218
_refine_diff_density_min -0.269
_refine_ls_extinction_method none
_refine_ls_goodness_of_fit_ref 1.047
_refine_ls_hydrogen_treatment constr
_refine_ls_matrix_type full
_refine_ls_number_parameters 433
_refine_ls_number_reflns 6029
_refine_ls_number_restraints 0
_refine_ls_restrained_S_all 1.047
_refine_ls_R_factor_all 0.0821
_refine_ls_R_factor_gt 0.0429
_refine_ls_shift/su_max 0.045
_refine_ls_shift/su_mean 0.006
_refine_ls_structure_factor_coef Fsqd
_refine_ls_weighting_details 'calc w = 1/[\s^2^(Fo^2^)+(0.03P)^2^] where P = (Fo^2^+2Fc^2^)/3'
_refine_ls_weighting_scheme calc
_refine_ls_wR_factor_gt 0.0789
_refine_ls_wR_factor_ref 0.0859
_reflns_number_gt 3926
_reflns_number_total 6029
_reflns_threshold_expression I>2\s(I)
_cod_data_source_file cv6518.cif
_cod_data_source_block I
_cod_database_code 2206163
_cod_database_fobs_code 2206163

loop_
_symmetry_equiv_pos_as_xyz
'x, y, z'
'-x, -y, -z'

loop_
_atom_site_label
_atom_site_fract_x
_atom_site_fract_y
_atom_site_fract_z
_atom_site_U_iso_or_equiv
_atom_site_adp_type
_atom_site_calc_flag
_atom_site_refinement_flags
_atom_site_occupancy
_atom_site_type_symbol
C7A 0.2366(2) 0.44624(13) 0.47209(11) 0.0153(3) Uani d . 1 C
C8A 0.2691(2) 0.34089(13) 0.49573(11) 0.0157(3) Uani d . 1 C
N1A 0.33979(18) 0.32233(11) 0.59236(9) 0.0188(3) Uani d . 1 N
O1A 0.31842(17) 0.22143(10) 0.61560(8) 0.0272(3) Uani d . 1 O
O2A 0.41790(15) 0.40845(10) 0.64458(8) 0.0219(3) Uani d . 1 O
C9A 0.2419(2) 0.24920(13) 0.43000(11) 0.0173(3) Uani d . 1 C
H9A 0.2644 0.1781 0.4476 0.021 Uiso calc R 1 H
C10A 0.1809(2) 0.26487(13) 0.33799(11) 0.0169(3) Uani d . 1 C
N2A 0.14692(18) 0.16787(11) 0.26732(10) 0.0204(3) Uani d . 1 N
O3A 0.18181(17) 0.07826(10) 0.29192(9) 0.0297(3) Uani d . 1 O
O4A 0.08402(15) 0.18108(10) 0.18642(8) 0.0240(3) Uani d . 1 O
C11A 0.1481(2) 0.36757(13) 0.30968(11) 0.0189(3) Uani d . 1 C
H11A 0.1073 0.3764 0.2459 0.023 Uiso calc R 1 H
C12A 0.1769(2) 0.45707(13) 0.37752(11) 0.0177(3) Uani d . 1 C
H12A 0.1555 0.5282 0.3593 0.021 Uiso calc R 1 H
N14A 0.28860(18) 0.64666(11) 0.50581(9) 0.0189(3) Uani d . 1 N
C14A 0.2495(2) 0.54551(13) 0.53961(11) 0.0163(3) Uani d . 1 C
H14A 0.2294 0.5336 0.6050 0.020 Uiso calc R 1 H
C1A 0.2599(3) 0.83858(14) 0.51495(12) 0.0268(4) Uani d . 1 C
H1A 0.2423 0.8340 0.4476 0.032 Uiso calc R 1 H
C2A 0.2558(3) 0.93812(15) 0.56464(13) 0.0319(4) Uani d . 1 C
H2A 0.2325 1.0012 0.5312 0.038 Uiso calc R 1 H
C3A 0.2854(2) 0.94649(14) 0.66323(12) 0.0247(4) Uani d . 1 C
H3AA 0.2828 1.0152 0.6969 0.030 Uiso calc R 1 H
C4A 0.3186(2) 0.85475(13) 0.71213(12) 0.0207(3) Uani d . 1 C
H4A 0.3399 0.8607 0.7793 0.025 Uiso calc R 1 H
C5A 0.3211(2) 0.75386(13) 0.66320(11) 0.0187(3) Uani d . 1 C
H5A 0.3438 0.6909 0.6969 0.022 Uiso calc R 1 H
C6A 0.2900(2) 0.74521(13) 0.56400(11) 0.0179(3) Uani d . 1 C
C7B 0.7647(2) 0.86159(13) 0.03765(11) 0.0153(3) Uani d . 1 C
C8B 0.7122(2) 0.74240(13) 0.01471(11) 0.0163(3) Uani d . 1 C
N1B 0.61029(18) 0.69298(11) -0.07683(9) 0.0201(3) Uani d . 1 N
O1B 0.60700(18) 0.59371(10) -0.10135(9) 0.0327(3) Uani d . 1 O
O2B 0.53319(16) 0.75305(10) -0.12407(8) 0.0248(3) Uani d . 1 O
C9B 0.7506(2) 0.66176(13) 0.07643(11) 0.0180(3) Uani d . 1 C
H9B 0.7129 0.5808 0.0597 0.022 Uiso calc R 1 H
C10B 0.8453(2) 0.70344(13) 0.16292(11) 0.0174(3) Uani d . 1 C
N2B 0.89369(18) 0.62009(12) 0.22793(10) 0.0209(3) Uani d . 1 N
O3B 0.85268(17) 0.51721(10) 0.20111(9) 0.0293(3) Uani d . 1 O
O4B 0.97455(16) 0.65833(10) 0.30617(8) 0.0251(3) Uani d . 1 O
C11B 0.9001(2) 0.82027(13) 0.19032(11) 0.0185(3) Uani d . 1 C
H11B 0.9647 0.8465 0.2503 0.022 Uiso calc R 1 H
C12B 0.8579(2) 0.89794(13) 0.12754(11) 0.0172(3) Uani d . 1 C
H12B 0.8931 0.9785 0.1457 0.021 Uiso calc R 1 H
N14B 0.73616(17) 1.05074(11) 0.01256(9) 0.0179(3) Uani d . 1 N
C14B 0.7401(2) 0.95486(13) -0.02564(11) 0.0168(3) Uani d . 1 C
H14B 0.7277 0.9431 -0.0927 0.020 Uiso calc R 1 H
C1B 0.7898(2) 1.25572(13) -0.00333(12) 0.0193(3) Uani d . 1 C
H1B 0.8441 1.2662 0.0600 0.023 Uiso calc R 1 H
C2B 0.7771(2) 1.35163(14) -0.05462(12) 0.0219(4) Uani d . 1 C
H2B 0.8248 1.4279 -0.0264 0.026 Uiso calc R 1 H
C3B 0.6953(2) 1.33669(14) -0.14689(12) 0.0239(4) Uani d . 1 C
H3B 0.6862 1.4026 -0.1812 0.029 Uiso calc R 1 H
C4B 0.6271(2) 1.22574(14) -0.18889(12) 0.0229(4) Uani d . 1 C
H4B 0.5712 1.2156 -0.2519 0.027 Uiso calc R 1 H
C5B 0.6404(2) 1.12964(14) -0.13875(12) 0.0204(3) Uani d . 1 C
H5B 0.5938 1.0537 -0.1677 0.024 Uiso calc R 1 H
C6B 0.7219(2) 1.14373(13) -0.04577(11) 0.0167(3) Uani d . 1 C

loop_
_atom_site_aniso_label
_atom_site_aniso_U_11
_atom_site_aniso_U_22
_atom_site_aniso_U_33
_atom_site_aniso_U_12
_atom_site_aniso_U_13
_atom_site_aniso_U_23
C7A 0.0110(7) 0.0157(8) 0.0188(8) 0.0033(6) 0.0009(6) -0.0011(6)
C8A 0.0136(7) 0.0169(8) 0.0161(8) 0.0042(6) -0.0006(6) 0.0005(6)
N1A 0.0199(7) 0.0202(7) 0.0184(7) 0.0091(5) 0.0007(5) -0.0006(6)
O1A 0.0404(7) 0.0198(6) 0.0239(6) 0.0133(5) -0.0014(5) 0.0043(5)
O2A 0.0214(6) 0.0247(6) 0.0195(6) 0.0076(5) -0.0026(5) -0.0050(5)
C9A 0.0158(8) 0.0145(8) 0.0221(8) 0.0054(6) 0.0014(6) 0.0004(6)
C10A 0.0152(8) 0.0151(7) 0.0196(8) 0.0040(6) 0.0001(6) -0.0062(6)
N2A 0.0177(7) 0.0201(7) 0.0232(8) 0.0055(5) 0.0018(6) -0.0042(6)
O3A 0.0381(7) 0.0200(6) 0.0333(7) 0.0139(5) -0.0051(6) -0.0074(5)
O4A 0.0257(6) 0.0261(6) 0.0183(6) 0.0056(5) -0.0018(5) -0.0052(5)
C11A 0.0185(8) 0.0212(8) 0.0166(8) 0.0060(6) -0.0033(6) 0.0009(6)
C12A 0.0171(8) 0.0155(8) 0.0212(8) 0.0067(6) -0.0017(6) -0.0006(6)
N14A 0.0209(7) 0.0169(7) 0.0200(7) 0.0079(5) -0.0001(5) -0.0018(5)
C14A 0.0172(8) 0.0179(8) 0.0155(8) 0.0081(6) -0.0005(6) -0.0014(6)
C1A 0.0434(11) 0.0199(9) 0.0179(9) 0.0106(7) 0.0018(7) 0.0014(7)
C2A 0.0516(12) 0.0173(9) 0.0300(10) 0.0153(8) 0.0016(8) 0.0026(7)
C3A 0.0293(9) 0.0167(8) 0.0285(9) 0.0079(7) 0.0024(7) -0.0069(7)
C4A 0.0198(8) 0.0210(8) 0.0203(8) 0.0051(6) -0.0012(6) -0.0038(7)
C5A 0.0189(8) 0.0170(8) 0.0205(8) 0.0062(6) -0.0011(6) 0.0004(6)
C6A 0.0183(8) 0.0146(8) 0.0208(8) 0.0047(6) 0.0020(6) -0.0020(6)
C7B 0.0146(7) 0.0169(8) 0.0164(8) 0.0077(6) 0.0021(6) 0.0011(6)
C8B 0.0157(8) 0.0182(8) 0.0156(8) 0.0063(6) 0.0000(6) -0.0009(6)
N1B 0.0217(7) 0.0203(7) 0.0175(7) 0.0052(6) -0.0005(6) -0.0006(6)
O1B 0.0478(8) 0.0204(7) 0.0289(7) 0.0102(6) -0.0055(6) -0.0067(5)
O2B 0.0244(6) 0.0298(7) 0.0215(6) 0.0110(5) -0.0047(5) 0.0018(5)
C9B 0.0165(8) 0.0168(8) 0.0218(8) 0.0062(6) 0.0033(6) 0.0015(6)
C10B 0.0153(8) 0.0193(8) 0.0208(8) 0.0094(6) 0.0028(6) 0.0059(6)
N2B 0.0197(7) 0.0215(7) 0.0241(8) 0.0096(6) 0.0031(6) 0.0072(6)
O3B 0.0344(7) 0.0191(6) 0.0360(7) 0.0109(5) -0.0002(6) 0.0079(5)
O4B 0.0244(6) 0.0319(7) 0.0211(6) 0.0118(5) -0.0006(5) 0.0071(5)
C11B 0.0185(8) 0.0224(8) 0.0158(8) 0.0080(6) 0.0003(6) -0.0001(6)
C12B 0.0178(8) 0.0153(8) 0.0191(8) 0.0059(6) 0.0013(6) -0.0007(6)
N14B 0.0184(7) 0.0168(7) 0.0189(7) 0.0068(5) -0.0020(5) 0.0015(5)
C14B 0.0168(8) 0.0198(8) 0.0142(8) 0.0065(6) 0.0001(6) 0.0019(6)
C1B 0.0183(8) 0.0203(8) 0.0205(8) 0.0076(6) 0.0015(6) -0.0005(6)
C2B 0.0216(9) 0.0151(8) 0.0310(10) 0.0079(6) 0.0049(7) 0.0003(7)
C3B 0.0216(9) 0.0227(9) 0.0313(10) 0.0112(7) 0.0064(7) 0.0120(7)
C4B 0.0212(8) 0.0268(9) 0.0228(9) 0.0104(7) 0.0007(7) 0.0053(7)
C5B 0.0194(8) 0.0188(8) 0.0230(9) 0.0064(6) -0.0012(6) -0.0001(6)
C6B 0.0147(8) 0.0176(8) 0.0201(8) 0.0082(6) 0.0023(6) 0.0036(6)

loop_
_atom_type_symbol
_atom_type_description
_atom_type_scat_dispersion_real
_atom_type_scat_dispersion_imag
_atom_type_scat_source
C C 0.0033 0.0000 'International Tables Vol C Tables 4.2.6.8 and 6.1.1.4'
H H 0.0000 0.0000 'International Tables Vol C Tables 4.2.6.8 and 6.1.1.4'
N N 0.0061 0.0000 'International Tables Vol C Tables 4.2.6.8 and 6.1.1.4'
O O 0.0106 0.0000 'International Tables Vol C Tables 4.2.6.8 and 6.1.1.4'

loop_
_geom_angle_atom_site_label_1
_geom_angle_atom_site_label_2
_geom_angle_atom_site_label_3
_geom_angle
C8A C7A C12A 117.08(13)
C8A C7A C14A 125.75(13)
C12A C7A C14A 117.08(13)
C9A C8A C7A 122.42(14)
C9A C8A N1A 116.18(13)
C7A C8A N1A 121.39(13)
O1A N1A O2A 123.82(13)
O1A N1A C8A 117.60(12)
O2A N1A C8A 118.58(12)
C10A C9A C8A 117.72(14)
C10A C9A H9A 121.1
C8A C9A H9A 121.1
C9A C10A C11A 122.74(14)
C9A C10A N2A 118.78(13)
C11A C10A N2A 118.48(14)
O3A N2A O4A 123.61(13)
O3A N2A C10A 118.27(13)
O4A N2A C10A 118.12(13)
C10A C11A C12A 117.75(14)
C10A C11A H11A 121.1
C12A C11A H11A 121.1
C11A C12A C7A 122.29(14)
C11A C12A H12A 118.9
C7A C12A H12A 118.9
C14A N14A C6A 120.50(14)
N14A C14A C7A 116.97(14)
N14A C14A H14A 121.5
C7A C14A H14A 121.5
C2A C1A C6A 119.77(16)
C2A C1A H1A 120.1
C6A C1A H1A 120.1
C1A C2A C3A 120.49(16)
C1A C2A H2A 119.8
C3A C2A H2A 119.8
C4A C3A C2A 119.93(15)
C4A C3A H3AA 120.0
C2A C3A H3AA 120.0
C3A C4A C5A 120.15(15)
C3A C4A H4A 119.9
C5A C4A H4A 119.9
C4A C5A C6A 119.87(14)
C4A C5A H5A 120.1
C6A C5A H5A 120.1
C1A C6A C5A 119.77(14)
C1A C6A N14A 114.98(14)
C5A C6A N14A 125.25(14)
C8B C7B C12B 116.99(13)
C8B C7B C14B 126.17(14)
C12B C7B C14B 116.76(13)
C9B C8B C7B 122.33(14)
C9B C8B N1B 115.48(13)
C7B C8B N1B 122.19(13)
O1B N1B O2B 123.45(13)
O1B N1B C8B 118.06(13)
O2B N1B C8B 118.49(13)
C10B C9B C8B 117.75(14)
C10B C9B H9B 121.1
C8B C9B H9B 121.1
C11B C10B C9B 122.84(14)
C11B C10B N2B 118.48(14)
C9B C10B N2B 118.67(14)
O3B N2B O4B 123.98(13)
O3B N2B C10B 118.10(13)
O4B N2B C10B 117.92(13)
C10B C11B C12B 117.86(14)
C10B C11B H11B 121.1
C12B C11B H11B 121.1
C11B C12B C7B 122.21(14)
C11B C12B H12B 118.9
C7B C12B H12B 118.9
C14B N14B C6B 119.68(13)
N14B C14B C7B 118.16(14)
N14B C14B H14B 120.9
C7B C14B H14B 120.9
C2B C1B C6B 119.50(15)
C2B C1B H1B 120.3
C6B C1B H1B 120.3
C3B C2B C1B 120.51(15)
C3B C2B H2B 119.7
C1B C2B H2B 119.7
C4B C3B C2B 120.07(15)
C4B C3B H3B 120.0
C2B C3B H3B 120.0
C5B C4B C3B 119.91(15)
C5B C4B H4B 120.0
C3B C4B H4B 120.0
C4B C5B C6B 120.45(15)
C4B C5B H5B 119.8
C6B C5B H5B 119.8
C5B C6B C1B 119.55(14)
C5B C6B N14B 124.72(14)
C1B C6B N14B 115.69(14)

loop_
_geom_bond_atom_site_label_1
_geom_bond_atom_site_label_2
_geom_bond_distance
_geom_bond_publ_flag
C7A C8A 1.397(2) ?
C7A C12A 1.401(2) ?
C7A C14A 1.490(2) y
C8A C9A 1.387(2) ?
C8A N1A 1.4761(19) ?
N1A O1A 1.2255(17) ?
N1A O2A 1.2333(16) ?
C9A C10A 1.384(2) ?
C9A H9A 0.9500 ?
C10A C11A 1.385(2) ?
C10A N2A 1.4738(19) ?
N2A O3A 1.2284(17) ?
N2A O4A 1.2385(17) ?
C11A C12A 1.386(2) ?
C11A H11A 0.9500 ?
C12A H12A 0.9500 ?
N14A C14A 1.2690(19) y
N14A C6A 1.4260(19) y
C14A H14A 0.9500 ?
C1A C2A 1.385(2) ?
C1A C6A 1.391(2) ?
C1A H1A 0.9500 ?
C2A C3A 1.393(2) ?
C2A H2A 0.9500 ?
C3A C4A 1.383(2) ?
C3A H3AA 0.9500 ?
C4A C5A 1.389(2) ?
C4A H4A 0.9500 ?
C5A C6A 1.402(2) ?
C5A H5A 0.9500 ?
C7B C8B 1.394(2) ?
C7B C12B 1.408(2) ?
C7B C14B 1.488(2) y
C8B C9B 1.391(2) ?
C8B N1B 1.4810(19) ?
N1B O1B 1.2274(17) ?
N1B O2B 1.2286(17) ?
C9B C10B 1.382(2) ?
C9B H9B 0.9500 ?
C10B C11B 1.381(2) ?
C10B N2B 1.4739(19) ?
N2B O3B 1.2282(17) ?
N2B O4B 1.2392(17) ?
C11B C12B 1.384(2) ?
C11B H11B 0.9500 ?
C12B H12B 0.9500 ?
N14B C14B 1.271(2) y
N14B C6B 1.4211(19) y
C14B H14B 0.9500 ?
C1B C2B 1.392(2) ?
C1B C6B 1.399(2) ?
C1B H1B 0.9500 ?
C2B C3B 1.391(2) ?
C2B H2B 0.9500 ?
C3B C4B 1.386(2) ?
C3B H3B 0.9500 ?
C4B C5B 1.386(2) ?
C4B H4B 0.9500 ?
C5B C6B 1.399(2) ?
C5B H5B 0.9500 ?

loop_
_geom_torsion_atom_site_label_1
_geom_torsion_atom_site_label_2
_geom_torsion_atom_site_label_3
_geom_torsion_atom_site_label_4
_geom_torsion
_geom_torsion_publ_flag
C12A C7A C8A C9A -0.9(2) ?
C14A C7A C8A C9A 175.46(14) ?
C12A C7A C8A N1A 177.43(13) ?
C14A C7A C8A N1A -6.2(2) ?
C9A C8A N1A O1A -20.62(19) ?
C7A C8A N1A O1A 160.95(14) ?
C9A C8A N1A O2A 158.76(13) ?
C7A C8A N1A O2A -19.7(2) y
C7A C8A C9A C10A 0.2(2) ?
N1A C8A C9A C10A -178.17(13) ?
C8A C9A C10A C11A 0.5(2) ?
C8A C9A C10A N2A -178.67(13) ?
C9A C10A N2A O3A -3.1(2) ?
C11A C10A N2A O3A 177.72(14) ?
C9A C10A N2A O4A 176.67(13) ?
C11A C10A N2A O4A -2.5(2) ?
C9A C10A C11A C12A -0.5(2) ?
N2A C10A C11A C12A 178.65(13) ?
C10A C11A C12A C7A -0.2(2) ?
C8A C7A C12A C11A 0.9(2) ?
C14A C7A C12A C11A -175.81(14) ?
C6A N14A C14A C7A 175.34(12) y
C8A C7A C14A N14A 153.03(15) ?
C12A C7A C14A N14A -30.6(2) ?
C6A C1A C2A C3A 1.4(3) ?
C1A C2A C3A C4A -0.2(3) ?
C2A C3A C4A C5A -0.5(3) ?
C3A C4A C5A C6A 0.1(2) ?
C2A C1A C6A C5A -1.8(3) ?
C2A C1A C6A N14A 179.07(16) ?
C4A C5A C6A C1A 1.1(2) ?
C4A C5A C6A N14A -179.88(14) ?
C14A N14A C6A C1A -155.43(15) ?
C14A N14A C6A C5A 25.5(2) ?
C12B C7B C8B C9B -0.7(2) ?
C14B C7B C8B C9B 176.10(14) ?
C12B C7B C8B N1B 178.83(13) ?
C14B C7B C8B N1B -4.4(2) ?
C9B C8B N1B O1B -17.1(2) ?
C7B C8B N1B O1B 163.38(14) ?
C9B C8B N1B O2B 162.70(13) ?
C7B C8B N1B O2B -16.8(2) y
C7B C8B C9B C10B -0.4(2) ?
N1B C8B C9B C10B -179.92(13) ?
C8B C9B C10B C11B 0.9(2) ?
C8B C9B C10B N2B -177.71(13) ?
C11B C10B N2B O3B -176.44(14) ?
C9B C10B N2B O3B 2.2(2) ?
C11B C10B N2B O4B 3.1(2) ?
C9B C10B N2B O4B -178.27(14) ?
C9B C10B C11B C12B -0.2(2) ?
N2B C10B C11B C12B 178.36(13) ?
C10B C11B C12B C7B -0.9(2) ?
C8B C7B C12B C11B 1.3(2) ?
C14B C7B C12B C11B -175.73(14) ?
C6B N14B C14B C7B 176.98(13) y
C8B C7B C14B N14B 157.15(15) ?
C12B C7B C14B N14B -26.1(2) ?
C6B C1B C2B C3B 0.9(2) ?
C1B C2B C3B C4B -0.6(2) ?
C2B C3B C4B C5B 0.0(2) ?
C3B C4B C5B C6B 0.2(2) ?
C4B C5B C6B C1B 0.2(2) ?
C4B C5B C6B N14B 177.68(14) ?
C2B C1B C6B C5B -0.7(2) ?
C2B C1B C6B N14B -178.45(13) ?
C14B N14B C6B C5B 26.4(2) ?
C14B N14B C6B C1B -156.00(14) ?

loop_
_cod_related_entry_id
_cod_related_entry_database
_cod_related_entry_code
1 ChemSpider 230207
